data_7044272
loop_
_publ_author_name
'Feng, Xun'
'Guo, Nan'
'Chen, Haipeng'
'Wang, Helin'
'Chen, Xin'
'Yue, Lingyun'
'Ng, Seik Weng'
'Liu, Xinfang'
'Ma, Lufang'
'Wang, Liya'

_publ_section_title
;
 Series anionic host coordination polymers based on azoxybenzene
 carboxylate: structures, luminescence and magnetic properties
;
_journal_name_full 'Dalton Trans.'
_journal_paper_doi 10.1039/C7DT02974H
_journal_year 2017
_chemical_formula_moiety '(C10 H9 N2), [Gd (H2 O)4 (C16 H6 N2 O9), (H2 O)'
_chemical_formula_sum 'C26 H25 Gd N4 O14'
_chemical_formula_weight 774.75
_chemical_name_systematic
; 
 ? 
;
_space_group_IT_number 2
_symmetry_cell_setting triclinic
_symmetry_space_group_name_Hall '-P 1'
_symmetry_space_group_name_H-M 'P -1'
_atom_sites_solution_hydrogens geom
_atom_sites_solution_primary direct
_atom_sites_solution_secondary difmap
_audit_creation_method SHELXL-97
_audit_update_record
;
2017-09-03 deposited with the CCDC.
2017-09-18 downloaded from the CCDC.
;
_cell_angle_alpha 108.6658(8)
_cell_angle_beta 95.5856(10)
_cell_angle_gamma 113.4215(8)
_cell_formula_units_Z 2
_cell_length_a 11.0590(6)
_cell_length_b 11.6279(7)
_cell_length_c 13.3101(8)
_cell_measurement_reflns_used 6554
_cell_measurement_temperature 293(2)
_cell_measurement_theta_max 28.3241
_cell_measurement_theta_min 2.3093
_cell_volume 1437.46(15)
_computing_cell_refinement 'Bruker SAINT'
_computing_data_collection 'Bruker APEX2'
_computing_data_reduction 'Bruker SAINT'
_computing_molecular_graphics 'Bruker SHELXTL'
_computing_publication_material 'Bruker SHELXTL'
_computing_structure_refinement 'SHELXL-2014/6 (Sheldrick, 2014)'
_computing_structure_solution 'SHELXL-2014/6 (Sheldrick, 2014)'
_diffrn_ambient_temperature 293(2)
_diffrn_measured_fraction_theta_full 0.957
_diffrn_measured_fraction_theta_max 0.957
_diffrn_measurement_device_type 'Bruker SMART APEX diffractometer'
_diffrn_measurement_method \w-scan
_diffrn_radiation_monochromator graphite
_diffrn_radiation_source 'fine-focus sealed tube'
_diffrn_radiation_type MoK\a
_diffrn_radiation_wavelength 0.71073
_diffrn_reflns_av_R_equivalents 0.0236
_diffrn_reflns_av_sigmaI/netI 0.0474
_diffrn_reflns_limit_h_max 14
_diffrn_reflns_limit_h_min -14
_diffrn_reflns_limit_k_max 15
_diffrn_reflns_limit_k_min -14
_diffrn_reflns_limit_l_max 17
_diffrn_reflns_limit_l_min -16
_diffrn_reflns_number 8751
_diffrn_reflns_theta_full 27.50
_diffrn_reflns_theta_max 27.50
_diffrn_reflns_theta_min 1.67
_exptl_absorpt_coefficient_mu 2.386
_exptl_absorpt_correction_T_max 0.683
_exptl_absorpt_correction_T_min 0.586
_exptl_absorpt_correction_type multi-scan
_exptl_absorpt_process_details SADABS
_exptl_crystal_colour yellow
_exptl_crystal_density_diffrn 1.790
_exptl_crystal_density_method 'not measured'
_exptl_crystal_description block
_exptl_crystal_F_000 770
_exptl_crystal_size_max 0.34
_exptl_crystal_size_mid 0.19
_exptl_crystal_size_min 0.16
_refine_diff_density_max 1.786
_refine_diff_density_min -2.454
_refine_diff_density_rms 0.167
_refine_ls_extinction_method none
_refine_ls_goodness_of_fit_ref 1.060
_refine_ls_hydrogen_treatment mixed
_refine_ls_matrix_type full
_refine_ls_number_parameters 449
_refine_ls_number_reflns 6330
_refine_ls_number_restraints 28
_refine_ls_restrained_S_all 1.060
_refine_ls_R_factor_all 0.0398
_refine_ls_R_factor_gt 0.0360
_refine_ls_shift/su_max 0.001
_refine_ls_shift/su_mean 0.000
_refine_ls_structure_factor_coef Fsqd
_refine_ls_weighting_details 'calc w=1/[\s^2^(Fo^2^)+(0.0696P)^2^] where P=(Fo^2^+2Fc^2^)/3'
_refine_ls_weighting_scheme calc
_refine_ls_wR_factor_gt 0.1002
_refine_ls_wR_factor_ref 0.1044
_reflns_number_gt 5778
_reflns_number_total 6612
_reflns_threshold_expression I>2\s(I)
_cod_data_source_file c7dt02974h2.cif
_cod_data_source_block gd
_cod_database_code 7044272

loop_
_symmetry_equiv_pos_as_xyz
'x, y, z'
'-x, -y, -z'

loop_
_atom_site_label
_atom_site_type_symbol
_atom_site_fract_x
_atom_site_fract_y
_atom_site_fract_z
_atom_site_U_iso_or_equiv
_atom_site_adp_type
_atom_site_occupancy
_atom_site_symmetry_multiplicity
_atom_site_calc_flag
_atom_site_refinement_flags
Gd1 Gd 0.142966(17) 0.693812(16) 0.493090(13) 0.02165(8) Uani 1 1 d .
O1 O 0.3291(3) 0.7856(3) 0.6508(2) 0.0307(6) Uani 1 1 d .
O2 O 0.2982(5) 0.7423(4) 0.7996(3) 0.0548(10) Uani 1 1 d .
O3 O 0.1047(3) 0.5085(3) 0.5671(2) 0.0279(6) Uani 1 1 d .
O4 O 0.0795(3) 0.3022(3) 0.5438(3) 0.0364(7) Uani 1 1 d .
O5 O 0.6147(3) 1.0115(3) 0.6327(3) 0.0367(7) Uani 1 1 d .
O6 O 0.7826(4) 0.9506(3) 0.6041(3) 0.0433(8) Uani 1 1 d .
O7 O 0.8789(3) 1.2705(3) 0.6731(2) 0.0315(6) Uani 1 1 d .
O8 O 0.8671(5) 1.4300(4) 0.8158(3) 0.0527(10) Uani 1 1 d .
O9 O 0.8094(6) 0.8143(5) 0.8326(5) 0.058(2) Uani 0.694(11) 1 d PU
O9' O 0.5617(19) 0.8699(19) 0.8512(16) 0.087(6) Uani 0.306(11) 1 d PU
O1w O 0.0600(3) 0.7467(3) 0.6710(3) 0.0357(7) Uani 1 1 d D
H11 H 0.114(5) 0.761(5) 0.728(3) 0.054 Uiso 1 1 d D
H12 H 0.037(5) 0.811(4) 0.686(4) 0.054 Uiso 1 1 d D
O2w O 0.1945(3) 0.9352(3) 0.5550(3) 0.0317(6) Uani 1 1 d D
H21 H 0.192(5) 0.962(5) 0.503(3) 0.048 Uiso 1 1 d D
H22 H 0.146(5) 0.958(6) 0.595(3) 0.048 Uiso 1 1 d D
O3w O 0.3720(3) 0.8074(3) 0.4621(3) 0.0341(7) Uani 1 1 d D
H31 H 0.439(4) 0.851(4) 0.518(3) 0.051 Uiso 1 1 d D
H32 H 0.377(5) 0.855(4) 0.425(4) 0.051 Uiso 1 1 d D
O4w O 0.1551(3) 0.5054(3) 0.3572(3) 0.0339(7) Uani 1 1 d D
H41 H 0.159(5) 0.523(5) 0.301(2) 0.051 Uiso 1 1 d D
H42 H 0.090(4) 0.428(3) 0.341(4) 0.051 Uiso 1 1 d D
O5w O 0.0306(4) 0.9724(3) 0.6884(3) 0.0429(8) Uani 1 1 d D
H51 H -0.051(2) 0.955(5) 0.666(5) 0.064 Uiso 1 1 d D
H52 H 0.072(5) 1.051(3) 0.738(4) 0.064 Uiso 1 1 d D
N1 N 0.6128(4) 0.8125(4) 0.7675(4) 0.0516(12) Uani 1 1 d .
N2 N 0.7380(4) 0.8673(4) 0.8072(4) 0.0447(10) Uani 1 1 d .
N3 N 0.4396(5) 1.0672(4) 0.7825(4) 0.0481(10) Uani 1 1 d D
H3 H 0.399(5) 0.982(2) 0.735(4) 0.058 Uiso 1 1 d D
N4 N 0.8120(5) 1.7632(4) 1.1499(3) 0.0442(10) Uani 1 1 d .
C1 C 0.3347(4) 0.7230(4) 0.7135(3) 0.0292(8) Uani 1 1 d .
C2 C 0.3929(4) 0.6209(4) 0.6763(4) 0.0283(8) Uani 1 1 d .
C3 C 0.5362(4) 0.6669(5) 0.7077(4) 0.0335(9) Uani 1 1 d .
C4 C 0.5919(5) 0.5762(5) 0.6744(4) 0.0354(9) Uani 1 1 d .
H4 H 0.6855 0.6073 0.6963 0.043 Uiso 1 1 calc R
C5 C 0.5071(5) 0.4391(5) 0.6084(4) 0.0375(10) Uani 1 1 d .
H5A H 0.5450 0.3798 0.5850 0.045 Uiso 1 1 calc R
C6 C 0.3653(4) 0.3899(4) 0.5770(4) 0.0307(9) Uani 1 1 d .
H6 H 0.3091 0.2980 0.5348 0.037 Uiso 1 1 calc R
C7 C 0.3081(4) 0.4818(4) 0.6104(3) 0.0259(8) Uani 1 1 d .
C8 C 0.1557(4) 0.4272(4) 0.5710(3) 0.0255(8) Uani 1 1 d .
C9 C 0.8030(5) 1.0172(5) 0.8553(4) 0.0369(10) Uani 1 1 d .
C10 C 0.8703(6) 1.0846(6) 0.9673(4) 0.0489(13) Uani 1 1 d .
H10 H 0.8752 1.0354 1.0093 0.059 Uiso 1 1 calc R
C11 C 0.9294(6) 1.2252(6) 1.0144(4) 0.0525(14) Uani 1 1 d .
H11A H 0.9733 1.2713 1.0889 0.063 Uiso 1 1 calc R
C12 C 0.9235(5) 1.2978(5) 0.9509(4) 0.0426(11) Uani 1 1 d .
H12A H 0.9613 1.3922 0.9841 0.051 Uiso 1 1 calc R
C13 C 0.8620(5) 1.2319(4) 0.8377(4) 0.0312(9) Uani 1 1 d .
C14 C 0.7980(4) 1.0880(4) 0.7877(3) 0.0303(8) Uani 1 1 d .
C15 C 0.7251(4) 1.0100(4) 0.6646(4) 0.0299(9) Uani 1 1 d .
C16 C 0.8693(4) 1.3186(4) 0.7707(3) 0.0305(9) Uani 1 1 d .
C17 C 0.4937(8) 1.0979(6) 0.8867(5) 0.0687(19) Uani 1 1 d .
H17 H 0.4822 1.0280 0.9103 0.082 Uiso 1 1 calc R
C18 C 0.5671(7) 1.2324(6) 0.9610(5) 0.0610(17) Uani 1 1 d .
H18A H 0.6014 1.2518 1.0343 0.073 Uiso 1 1 calc R
C19 C 0.5895(5) 1.3384(4) 0.9261(4) 0.0334(9) Uani 1 1 d .
C20 C 0.5348(6) 1.3013(5) 0.8164(4) 0.0465(12) Uani 1 1 d .
H20 H 0.5485 1.3685 0.7891 0.056 Uiso 1 1 calc R
C21 C 0.4600(6) 1.1658(6) 0.7463(4) 0.0510(13) Uani 1 1 d .
H21A H 0.4233 1.1433 0.6728 0.061 Uiso 1 1 calc R
C22 C 0.7984(6) 1.6614(5) 1.1821(4) 0.0509(13) Uani 1 1 d .
H22A H 0.8381 1.6844 1.2551 0.061 Uiso 1 1 calc R
C23 C 0.7286(6) 1.5234(5) 1.1134(4) 0.0492(13) Uani 1 1 d .
H23A H 0.7218 1.4575 1.1408 0.059 Uiso 1 1 calc R
C24 C 0.6692(5) 1.4855(5) 1.0035(4) 0.0347(9) Uani 1 1 d .
C25 C 0.6856(6) 1.5898(5) 0.9689(4) 0.0527(14) Uani 1 1 d .
H25 H 0.6503 1.5701 0.8957 0.063 Uiso 1 1 calc R
C26 C 0.7558(7) 1.7250(5) 1.0446(5) 0.0553(14) Uani 1 1 d .
H26 H 0.7635 1.7930 1.0195 0.066 Uiso 1 1 calc R

loop_
_atom_site_aniso_label
_atom_site_aniso_U_11
_atom_site_aniso_U_22
_atom_site_aniso_U_33
_atom_site_aniso_U_23
_atom_site_aniso_U_13
_atom_site_aniso_U_12
Gd1 0.02284(12) 0.01694(11) 0.02422(12) 0.00653(8) 0.00633(8) 0.00931(8)
O1 0.0334(15) 0.0219(14) 0.0312(15) 0.0090(12) 0.0005(12) 0.0102(12)
O2 0.102(3) 0.059(2) 0.0332(18) 0.0215(17) 0.0278(19) 0.059(2)
O3 0.0276(14) 0.0238(14) 0.0317(15) 0.0100(12) 0.0057(11) 0.0122(12)
O4 0.0270(15) 0.0244(15) 0.0514(19) 0.0134(14) 0.0047(14) 0.0081(12)
O5 0.0279(15) 0.0357(17) 0.0446(18) 0.0190(14) 0.0047(13) 0.0112(13)
O6 0.049(2) 0.0335(18) 0.0411(19) 0.0034(15) 0.0062(15) 0.0226(16)
O7 0.0441(17) 0.0260(15) 0.0239(14) 0.0086(12) 0.0075(12) 0.0168(13)
O8 0.098(3) 0.0302(18) 0.0357(18) 0.0127(15) 0.0255(19) 0.0331(19)
O9 0.055(3) 0.035(3) 0.071(4) 0.015(3) -0.016(3) 0.019(2)
O9' 0.075(9) 0.078(9) 0.091(9) 0.011(6) 0.037(7) 0.033(7)
O1w 0.0409(18) 0.0278(16) 0.0397(17) 0.0105(13) 0.0136(14) 0.0185(14)
O2w 0.0390(17) 0.0221(14) 0.0345(16) 0.0086(12) 0.0127(13) 0.0156(13)
O3w 0.0292(16) 0.0328(17) 0.0387(17) 0.0167(14) 0.0086(13) 0.0108(13)
O4w 0.0420(18) 0.0242(15) 0.0399(17) 0.0129(13) 0.0192(14) 0.0169(13)
O5w 0.0419(19) 0.0295(17) 0.048(2) 0.0014(14) 0.0096(15) 0.0187(15)
N1 0.032(2) 0.029(2) 0.076(3) 0.005(2) 0.010(2) 0.0103(18)
N2 0.033(2) 0.029(2) 0.065(3) 0.021(2) 0.0054(19) 0.0080(17)
N3 0.051(3) 0.026(2) 0.046(2) -0.0014(18) 0.011(2) 0.0105(19)
N4 0.048(2) 0.026(2) 0.043(2) 0.0039(17) 0.0072(19) 0.0108(18)
C1 0.033(2) 0.0209(19) 0.028(2) 0.0046(16) 0.0010(16) 0.0125(17)
C2 0.026(2) 0.025(2) 0.036(2) 0.0128(17) 0.0069(17) 0.0141(17)
C3 0.029(2) 0.030(2) 0.040(2) 0.0111(19) 0.0029(18) 0.0148(18)
C4 0.026(2) 0.039(2) 0.042(2) 0.017(2) 0.0076(18) 0.0160(19)
C5 0.038(2) 0.035(2) 0.051(3) 0.016(2) 0.016(2) 0.027(2)
C6 0.035(2) 0.023(2) 0.035(2) 0.0090(17) 0.0109(18) 0.0155(17)
C7 0.0280(19) 0.0200(18) 0.0289(19) 0.0088(15) 0.0067(16) 0.0110(16)
C8 0.029(2) 0.0214(18) 0.0279(19) 0.0110(15) 0.0087(16) 0.0120(16)
C9 0.034(2) 0.030(2) 0.043(3) 0.016(2) 0.0078(19) 0.0090(18)
C10 0.056(3) 0.045(3) 0.040(3) 0.025(2) 0.006(2) 0.013(2)
C11 0.067(4) 0.042(3) 0.031(2) 0.013(2) 0.001(2) 0.011(3)
C12 0.055(3) 0.027(2) 0.030(2) 0.0070(18) 0.008(2) 0.007(2)
C13 0.039(2) 0.025(2) 0.027(2) 0.0105(16) 0.0105(17) 0.0115(18)
C14 0.029(2) 0.024(2) 0.031(2) 0.0078(16) 0.0031(16) 0.0081(16)
C15 0.032(2) 0.0181(18) 0.033(2) 0.0106(16) 0.0040(17) 0.0058(16)
C16 0.038(2) 0.0196(19) 0.028(2) 0.0072(16) 0.0070(17) 0.0095(17)
C17 0.108(5) 0.029(3) 0.057(4) 0.015(3) 0.008(4) 0.024(3)
C18 0.092(5) 0.037(3) 0.039(3) 0.012(2) -0.001(3) 0.022(3)
C19 0.035(2) 0.025(2) 0.033(2) 0.0065(17) 0.0067(18) 0.0103(18)
C20 0.056(3) 0.031(2) 0.038(3) 0.011(2) 0.004(2) 0.010(2)
C21 0.056(3) 0.044(3) 0.034(3) 0.005(2) 0.007(2) 0.014(3)
C22 0.062(3) 0.038(3) 0.033(2) 0.005(2) -0.002(2) 0.013(2)
C23 0.067(4) 0.031(3) 0.036(3) 0.011(2) -0.002(2) 0.015(2)
C24 0.037(2) 0.028(2) 0.035(2) 0.0096(18) 0.0083(18) 0.0144(19)
C25 0.075(4) 0.036(3) 0.034(3) 0.012(2) 0.000(2) 0.018(3)
C26 0.076(4) 0.032(3) 0.054(3) 0.019(2) 0.011(3) 0.020(3)

loop_
_atom_type_symbol
_atom_type_description
_atom_type_scat_dispersion_real
_atom_type_scat_dispersion_imag
_atom_type_scat_source
C C 0.0033 0.0016 'International Tables Vol C Tables 4.2.6.8 and 6.1.1.4'
H H 0.0000 0.0000 'International Tables Vol C Tables 4.2.6.8 and 6.1.1.4'
N N 0.0061 0.0033 'International Tables Vol C Tables 4.2.6.8 and 6.1.1.4'
O O 0.0106 0.0060 'International Tables Vol C Tables 4.2.6.8 and 6.1.1.4'
Gd Gd -0.1653 3.9035 'International Tables Vol C Tables 4.2.6.8 and 6.1.1.4'

loop_
_geom_angle_atom_site_label_1
_geom_angle_atom_site_label_2
_geom_angle_atom_site_label_3
_geom_angle
_geom_angle_site_symmetry_1
_geom_angle_site_symmetry_3
O7 Gd1 O1 133.84(10) 2_676 .
O7 Gd1 O4w 74.88(10) 2_676 .
O1 Gd1 O4w 107.05(11) . .
O7 Gd1 O2w 76.17(10) 2_676 .
O1 Gd1 O2w 81.10(10) . .
O4w Gd1 O2w 146.06(10) . .
O7 Gd1 O4 73.63(11) 2_676 2_566
O1 Gd1 O4 136.21(11) . 2_566
O4w Gd1 O4 113.92(11) . 2_566
O2w Gd1 O4 73.69(10) . 2_566
O7 Gd1 O3w 69.51(11) 2_676 .
O1 Gd1 O3w 66.14(10) . .
O4w Gd1 O3w 77.98(11) . .
O2w Gd1 O3w 75.58(10) . .
O4 Gd1 O3w 136.40(10) 2_566 .
O7 Gd1 O3 142.60(9) 2_676 .
O1 Gd1 O3 72.53(9) . .
O4w Gd1 O3 71.22(10) . .
O2w Gd1 O3 140.76(10) . .
O4 Gd1 O3 106.34(10) 2_566 .
O3w Gd1 O3 117.04(10) . .
O7 Gd1 O1w 137.46(10) 2_676 .
O1 Gd1 O1w 70.19(11) . .
O4w Gd1 O1w 139.29(10) . .
O2w Gd1 O1w 74.64(10) . .
O4 Gd1 O1w 68.91(11) 2_566 .
O3w Gd1 O1w 129.93(11) . .
O3 Gd1 O1w 69.38(9) . .
O7 Gd1 O3 94.42(10) 2_676 2_566
O1 Gd1 O3 131.35(9) . 2_566
O4w Gd1 O3 75.61(10) . 2_566
O2w Gd1 O3 124.14(9) . 2_566
O4 Gd1 O3 51.21(9) 2_566 2_566
O3w Gd1 O3 151.96(10) . 2_566
O3 Gd1 O3 62.36(11) . 2_566
O1w Gd1 O3 77.51(10) . 2_566
C1 O1 Gd1 123.4(2) . .
C8 O3 Gd1 138.3(3) . .
C8 O3 Gd1 90.2(2) . 2_566
Gd1 O3 Gd1 117.64(10) . 2_566
C8 O4 Gd1 97.8(2) . 2_566
C16 O7 Gd1 139.6(3) . 2_676
Gd1 O1w H11 114(4) . .
Gd1 O1w H12 116(4) . .
H11 O1w H12 108.1(17) . .
Gd1 O2w H21 114(4) . .
Gd1 O2w H22 115(4) . .
H21 O2w H22 108.5(17) . .
Gd1 O3w H31 117(4) . .
Gd1 O3w H32 115(4) . .
H31 O3w H32 109.0(18) . .
Gd1 O4w H41 106(4) . .
Gd1 O4w H42 116(4) . .
H41 O4w H42 109.5(18) . .
H51 O5w H52 108.6(18) . .
N2 N1 O9' 105.1(9) . .
N2 N1 C3 121.1(4) . .
O9' N1 C3 115.6(9) . .
N1 N2 O9 128.2(5) . .
N1 N2 C9 114.4(4) . .
O9 N2 C9 115.4(4) . .
C17 N3 C21 120.1(5) . .
C17 N3 H3 121(4) . .
C21 N3 H3 119(4) . .
C26 N4 C22 115.4(4) . .
O2 C1 O1 123.7(4) . .
O2 C1 C2 120.5(4) . .
O1 C1 C2 115.8(4) . .
C7 C2 C3 118.5(4) . .
C7 C2 C1 121.8(4) . .
C3 C2 C1 119.7(4) . .
C4 C3 C2 120.8(4) . .
C4 C3 N1 125.7(4) . .
C2 C3 N1 113.3(4) . .
C5 C4 C3 120.2(4) . .
C5 C4 H4 119.9 . .
C3 C4 H4 119.9 . .
C4 C5 C6 120.6(4) . .
C4 C5 H5A 119.7 . .
C6 C5 H5A 119.7 . .
C5 C6 C7 119.5(4) . .
C5 C6 H6 120.2 . .
C7 C6 H6 120.2 . .
C2 C7 C6 120.4(4) . .
C2 C7 C8 121.2(3) . .
C6 C7 C8 118.3(4) . .
O4 C8 O3 120.7(4) . .
O4 C8 C7 119.1(3) . .
O3 C8 C7 120.2(3) . .
O4 C8 Gd1 57.0(2) . 2_566
O3 C8 Gd1 63.8(2) . 2_566
C7 C8 Gd1 174.7(3) . 2_566
C10 C9 C14 122.3(4) . .
C10 C9 N2 118.2(4) . .
C14 C9 N2 119.5(4) . .
C11 C10 C9 119.0(5) . .
C11 C10 H10 120.5 . .
C9 C10 H10 120.5 . .
C10 C11 C12 120.1(5) . .
C10 C11 H11A 119.9 . .
C12 C11 H11A 119.9 . .
C11 C12 C13 121.5(4) . .
C11 C12 H12A 119.3 . .
C13 C12 H12A 119.3 . .
C12 C13 C14 119.6(4) . .
C12 C13 C16 118.8(4) . .
C14 C13 C16 121.6(4) . .
C9 C14 C13 117.4(4) . .
C9 C14 C15 120.7(4) . .
C13 C14 C15 121.9(4) . .
O5 C15 O6 126.0(4) . .
O5 C15 C14 117.1(4) . .
O6 C15 C14 116.8(4) . .
O8 C16 O7 125.7(4) . .
O8 C16 C13 118.2(4) . .
O7 C16 C13 116.1(4) . .
N3 C17 C18 121.2(5) . .
N3 C17 H17 119.4 . .
C18 C17 H17 119.4 . .
C17 C18 C19 120.1(5) . .
C17 C18 H18A 119.9 . .
C19 C18 H18A 119.9 . .
C20 C19 C18 116.5(4) . .
C20 C19 C24 121.6(4) . .
C18 C19 C24 122.0(4) . .
C21 C20 C19 121.1(5) . .
C21 C20 H20 119.5 . .
C19 C20 H20 119.5 . .
N3 C21 C20 120.9(5) . .
N3 C21 H21A 119.5 . .
C20 C21 H21A 119.5 . .
N4 C22 C23 124.3(5) . .
N4 C22 H22A 117.8 . .
C23 C22 H22A 117.8 . .
C24 C23 C22 119.3(5) . .
C24 C23 H23A 120.3 . .
C22 C23 H23A 120.3 . .
C25 C24 C23 116.8(4) . .
C25 C24 C19 121.4(4) . .
C23 C24 C19 121.8(4) . .
C24 C25 C26 119.5(5) . .
C24 C25 H25 120.3 . .
C26 C25 H25 120.3 . .
N4 C26 C25 124.6(5) . .
N4 C26 H26 117.7 . .
C25 C26 H26 117.7 . .

loop_
_geom_bond_atom_site_label_1
_geom_bond_atom_site_label_2
_geom_bond_distance
_geom_bond_site_symmetry_2
Gd1 O7 2.385(3) 2_676
Gd1 O1 2.400(3) .
Gd1 O4w 2.416(3) .
Gd1 O2w 2.458(3) .
Gd1 O4 2.484(3) 2_566
Gd1 O3w 2.494(3) .
Gd1 O3 2.552(3) .
Gd1 O1w 2.601(3) .
Gd1 O3 2.631(3) 2_566
O1 C1 1.284(5) .
O2 C1 1.234(5) .
O3 C8 1.289(5) .
O3 Gd1 2.631(3) 2_566
O4 C8 1.259(5) .
O4 Gd1 2.484(3) 2_566
O5 C15 1.262(5) .
O6 C15 1.274(6) .
O7 C16 1.273(5) .
O7 Gd1 2.385(3) 2_676
O8 C16 1.252(5) .
O9 N2 1.259(6) .
O9' N1 1.398(17) .
O1w H11 0.842(10) .
O1w H12 0.846(10) .
O2w H21 0.845(10) .
O2w H22 0.842(10) .
O3w H31 0.841(10) .
O3w H32 0.841(10) .
O4w H41 0.836(10) .
O4w H42 0.842(10) .
O5w H51 0.842(10) .
O5w H52 0.843(10) .
N1 N2 1.243(6) .
N1 C3 1.443(6) .
N2 C9 1.471(6) .
N3 C17 1.327(8) .
N3 C21 1.329(7) .
N3 H3 0.876(10) .
N4 C26 1.327(7) .
N4 C22 1.342(7) .
C1 C2 1.536(6) .
C2 C7 1.411(6) .
C2 C3 1.424(6) .
C3 C4 1.400(6) .
C4 C5 1.395(7) .
C4 H4 0.9300 .
C5 C6 1.402(6) .
C5 H5A 0.9300 .
C6 C7 1.424(5) .
C6 H6 0.9300 .
C7 C8 1.511(6) .
C8 Gd1 2.933(4) 2_566
C9 C10 1.401(7) .
C9 C14 1.412(6) .
C10 C11 1.382(8) .
C10 H10 0.9300 .
C11 C12 1.386(7) .
C11 H11A 0.9300 .
C12 C13 1.403(6) .
C12 H12A 0.9300 .
C13 C14 1.413(6) .
C13 C16 1.530(6) .
C14 C15 1.539(6) .
C17 C18 1.389(8) .
C17 H17 0.9300 .
C18 C19 1.394(7) .
C18 H18A 0.9300 .
C19 C20 1.379(7) .
C19 C24 1.504(6) .
C20 C21 1.381(7) .
C20 H20 0.9300 .
C21 H21A 0.9300 .
C22 C23 1.395(7) .
C22 H22A 0.9300 .
C23 C24 1.391(7) .
C23 H23A 0.9300 .
C24 C25 1.385(7) .
C25 C26 1.397(7) .
C25 H25 0.9300 .
C26 H26 0.9300 .

loop_
_geom_hbond_atom_site_label_D
_geom_hbond_atom_site_label_H
_geom_hbond_atom_site_label_A
_geom_hbond_distance_DH
_geom_hbond_distance_HA
_geom_hbond_distance_DA
_geom_hbond_angle_DHA
_geom_hbond_site_symmetry_A
O1w H11 O2 0.84(1) 2.28(3) 3.026(5) 147(5) .
O1w H12 O5w 0.85(1) 1.90(2) 2.711(4) 160(6) .
O2w H21 O6 0.85(1) 1.98(1) 2.819(5) 170(6) 2_676
O2w H22 O5w 0.84(1) 1.89(1) 2.716(5) 168(5) .
O3w H31 O5 0.84(1) 2.08(2) 2.880(5) 160(4) .
O3w H32 O5 0.84(1) 1.92(2) 2.746(4) 169(6) 2_676
O4w H41 O8 0.84(1) 1.84(2) 2.658(5) 167(6) 2_676
O4w H42 O1w 0.84(1) 1.99(1) 2.824(4) 171(5) 2_566
O5w H51 O6 0.84(1) 1.92(2) 2.741(5) 166(6) 1_455
O5w H52 N4 0.84(1) 1.97(1) 2.810(5) 173(5) 2_687
N3 H3 O1 0.88(1) 1.97(2) 2.831(5) 168(6) .

loop_
_geom_torsion_atom_site_label_1
_geom_torsion_atom_site_label_2
_geom_torsion_atom_site_label_3
_geom_torsion_atom_site_label_4
_geom_torsion
_geom_torsion_site_symmetry_1
_geom_torsion_site_symmetry_4
O7 Gd1 O1 C1 -155.1(3) 2_676 .
O4w Gd1 O1 C1 -69.9(3) . .
O2w Gd1 O1 C1 144.0(3) . .
O4 Gd1 O1 C1 89.0(3) 2_566 .
O3w Gd1 O1 C1 -137.9(3) . .
O3 Gd1 O1 C1 -6.6(3) . .
O1w Gd1 O1 C1 67.2(3) . .
O3 Gd1 O1 C1 15.7(4) 2_566 .
O7 Gd1 O3 C8 69.2(4) 2_676 .
O1 Gd1 O3 C8 -72.4(4) . .
O4w Gd1 O3 C8 43.1(4) . .
O2w Gd1 O3 C8 -122.5(4) . .
O4 Gd1 O3 C8 153.4(4) 2_566 .
O3w Gd1 O3 C8 -22.0(4) . .
O1w Gd1 O3 C8 -147.3(4) . .
O3 Gd1 O3 C8 126.4(4) 2_566 .
O7 Gd1 O3 Gd1 -57.2(2) 2_676 2_566
O1 Gd1 O3 Gd1 161.20(15) . 2_566
O4w Gd1 O3 Gd1 -83.22(13) . 2_566
O2w Gd1 O3 Gd1 111.12(16) . 2_566
O4 Gd1 O3 Gd1 27.07(15) 2_566 2_566
O3w Gd1 O3 Gd1 -148.35(12) . 2_566
O1w Gd1 O3 Gd1 86.34(13) . 2_566
O3 Gd1 O3 Gd1 0.0 2_566 2_566
O9' N1 N2 O9 110.3(11) . .
C3 N1 N2 O9 -23.1(9) . .
O9' N1 N2 C9 -52.8(10) . .
C3 N1 N2 C9 173.8(5) . .
Gd1 O1 C1 O2 -95.7(5) . .
Gd1 O1 C1 C2 85.1(4) . .
O2 C1 C2 C7 88.8(6) . .
O1 C1 C2 C7 -92.0(5) . .
O2 C1 C2 C3 -91.8(6) . .
O1 C1 C2 C3 87.3(5) . .
C7 C2 C3 C4 -0.3(7) . .
C1 C2 C3 C4 -179.7(4) . .
C7 C2 C3 N1 175.4(4) . .
C1 C2 C3 N1 -4.0(6) . .
N2 N1 C3 C4 -9.6(8) . .
O9' N1 C3 C4 -138.5(11) . .
N2 N1 C3 C2 175.0(5) . .
O9' N1 C3 C2 46.0(12) . .
C2 C3 C4 C5 0.9(7) . .
N1 C3 C4 C5 -174.2(5) . .
C3 C4 C5 C6 -1.7(7) . .
C4 C5 C6 C7 1.8(7) . .
C3 C2 C7 C6 0.5(6) . .
C1 C2 C7 C6 179.8(4) . .
C3 C2 C7 C8 -177.9(4) . .
C1 C2 C7 C8 1.4(6) . .
C5 C6 C7 C2 -1.2(6) . .
C5 C6 C7 C8 177.2(4) . .
Gd1 O4 C8 O3 -3.2(4) 2_566 .
Gd1 O4 C8 C7 175.8(3) 2_566 .
Gd1 O3 C8 O4 -131.5(4) . .
Gd1 O3 C8 O4 3.0(4) 2_566 .
Gd1 O3 C8 C7 49.5(6) . .
Gd1 O3 C8 C7 -176.0(3) 2_566 .
Gd1 O3 C8 Gd1 -134.5(4) . 2_566
C2 C7 C8 O4 -157.6(4) . .
C6 C7 C8 O4 24.0(6) . .
C2 C7 C8 O3 21.3(6) . .
C6 C7 C8 O3 -157.1(4) . .
C2 C7 C8 Gd1 -115(3) . 2_566
C6 C7 C8 Gd1 66(3) . 2_566
N1 N2 C9 C10 119.3(6) . .
O9 N2 C9 C10 -46.1(7) . .
N1 N2 C9 C14 -61.9(6) . .
O9 N2 C9 C14 132.8(6) . .
C14 C9 C10 C11 2.6(9) . .
N2 C9 C10 C11 -178.6(5) . .
C9 C10 C11 C12 -1.0(9) . .
C10 C11 C12 C13 -2.0(9) . .
C11 C12 C13 C14 3.4(8) . .
C11 C12 C13 C16 -175.0(5) . .
C10 C9 C14 C13 -1.1(7) . .
N2 C9 C14 C13 -179.9(4) . .
C10 C9 C14 C15 178.9(5) . .
N2 C9 C14 C15 0.0(7) . .
C12 C13 C14 C9 -1.8(7) . .
C16 C13 C14 C9 176.6(4) . .
C12 C13 C14 C15 178.2(4) . .
C16 C13 C14 C15 -3.4(7) . .
C9 C14 C15 O5 109.6(5) . .
C13 C14 C15 O5 -70.4(6) . .
C9 C14 C15 O6 -70.8(6) . .
C13 C14 C15 O6 109.2(5) . .
Gd1 O7 C16 O8 -14.9(8) 2_676 .
Gd1 O7 C16 C13 166.0(3) 2_676 .
C12 C13 C16 O8 -33.7(7) . .
C14 C13 C16 O8 147.9(5) . .
C12 C13 C16 O7 145.4(5) . .
C14 C13 C16 O7 -33.0(6) . .
C21 N3 C17 C18 2.9(11) . .
N3 C17 C18 C19 -2.3(11) . .
C17 C18 C19 C20 0.3(9) . .
C17 C18 C19 C24 -179.6(6) . .
C18 C19 C20 C21 1.1(8) . .
C24 C19 C20 C21 -179.0(5) . .
C17 N3 C21 C20 -1.4(9) . .
C19 C20 C21 N3 -0.6(9) . .
C26 N4 C22 C23 -1.2(9) . .
N4 C22 C23 C24 0.7(10) . .
C22 C23 C24 C25 1.0(9) . .
C22 C23 C24 C19 -178.4(5) . .
C20 C19 C24 C25 3.0(8) . .
C18 C19 C24 C25 -177.1(6) . .
C20 C19 C24 C23 -177.7(5) . .
C18 C19 C24 C23 2.2(8) . .
C23 C24 C25 C26 -1.9(9) . .
C19 C24 C25 C26 177.4(5) . .
C22 N4 C26 C25 0.2(9) . .
C24 C25 C26 N4 1.4(10) . .
